data_7119898
loop_
_publ_author_name
'Karak, Suvendu'
'Kumar, Sushil'
'Bera, Saibal'
'D\'iaz, David D\'iaz'
'Banerjee, Subhrashis'
'Vanka, Kumar'
'Banerjee, Rahul'

_publ_section_title
;
 Interplaying anions in a supramolecular metallohydrogel to form metal
 organic frameworks.
;
_journal_issue 26
_journal_name_full 'Chemical communications (Cambridge, England)'
_journal_page_first 3705
_journal_page_last 3708
_journal_paper_doi 10.1039/c7cc00539c
_journal_volume 53
_journal_year 2017
_chemical_formula_moiety 'C12 H18 N2 O2'
_chemical_formula_sum 'C12 H18 N2 O2'
_chemical_formula_weight 222.28
_space_group_crystal_system monoclinic
_space_group_IT_number 4
_space_group_name_Hall 'P 2yb'
_space_group_name_H-M_alt 'P 1 21 1'
_symmetry_space_group_name_Hall 'P 2yb'
_symmetry_space_group_name_H-M 'P 1 21 1'
_atom_sites_solution_hydrogens geom
_audit_creation_method SHELXL-2016/4
_audit_update_record
;
2017-01-20 deposited with the CCDC.
2017-03-15 downloaded from the CCDC.
;
_cell_angle_alpha 90
_cell_angle_beta 102.312(4)
_cell_angle_gamma 90
_cell_formula_units_Z 2
_cell_length_a 7.7667(3)
_cell_length_b 5.8151(2)
_cell_length_c 13.6758(6)
_cell_measurement_reflns_used 1573
_cell_measurement_temperature 293(2)
_cell_measurement_theta_max 25.00
_cell_measurement_theta_min 3.05
_cell_volume 603.45(4)
_computing_structure_refinement 'SHELXL-2016/4 (Sheldrick, 2016)'
_diffrn_ambient_temperature 293(2)
_diffrn_measured_fraction_theta_full 0.997
_diffrn_measured_fraction_theta_max 0.997
_diffrn_measurement_device_type 'Supernova (Mo) X-Ray source'
_diffrn_measurement_method '\w scans'
_diffrn_radiation_type MoK\a
_diffrn_radiation_wavelength 0.71073
_diffrn_reflns_av_R_equivalents 0.0201
_diffrn_reflns_av_unetI/netI 0.0326
_diffrn_reflns_Laue_measured_fraction_full 0.997
_diffrn_reflns_Laue_measured_fraction_max 0.997
_diffrn_reflns_limit_h_max 7
_diffrn_reflns_limit_h_min -9
_diffrn_reflns_limit_k_max 4
_diffrn_reflns_limit_k_min -6
_diffrn_reflns_limit_l_max 16
_diffrn_reflns_limit_l_min -13
_diffrn_reflns_number 2231
_diffrn_reflns_point_group_measured_fraction_full 0.739
_diffrn_reflns_point_group_measured_fraction_max 0.739
_diffrn_reflns_theta_full 24.993
_diffrn_reflns_theta_max 24.993
_diffrn_reflns_theta_min 3.049
_diffrn_source 'fine focus sealed tube'
_exptl_absorpt_coefficient_mu 0.084
_exptl_absorpt_correction_T_max 0.985
_exptl_absorpt_correction_T_min 0.981
_exptl_absorpt_correction_type multi-scan
_exptl_absorpt_process_details Crysalispro
_exptl_crystal_colour colorless
_exptl_crystal_density_diffrn 1.223
_exptl_crystal_description block
_exptl_crystal_F_000 240
_exptl_crystal_size_max 0.230
_exptl_crystal_size_mid 0.200
_exptl_crystal_size_min 0.180
_refine_diff_density_max 0.128
_refine_diff_density_min -0.139
_refine_diff_density_rms 0.034
_refine_ls_abs_structure_details
;
 Flack x determined using 355 quotients [(I+)-(I-)]/[(I+)+(I-)]
 (Parsons, Flack and Wagner, Acta Cryst. B69 (2013) 249-259).
;
_refine_ls_abs_structure_Flack -0.2(10)
_refine_ls_extinction_method none
_refine_ls_goodness_of_fit_ref 1.164
_refine_ls_hydrogen_treatment constr
_refine_ls_matrix_type full
_refine_ls_number_parameters 147
_refine_ls_number_reflns 1573
_refine_ls_number_restraints 1
_refine_ls_restrained_S_all 1.163
_refine_ls_R_factor_all 0.0417
_refine_ls_R_factor_gt 0.0393
_refine_ls_shift/su_max 0.000
_refine_ls_shift/su_mean 0.000
_refine_ls_structure_factor_coef Fsqd
_refine_ls_weighting_details 'w=1/[\s^2^(Fo^2^)+(0.0305P)^2^+0.2222P] where P=(Fo^2^+2Fc^2^)/3'
_refine_ls_weighting_scheme calc
_refine_ls_wR_factor_gt 0.0991
_refine_ls_wR_factor_ref 0.1003
_reflns_Friedel_coverage 0.338
_reflns_Friedel_fraction_full 0.418
_reflns_Friedel_fraction_max 0.418
_reflns_number_gt 1500
_reflns_number_total 1573
_reflns_threshold_expression 'I > 2\s(I)'
_cod_data_source_file c7cc00539c2.cif
_cod_data_source_block IL
_cod_database_code 7119898
_shelx_shelxl_version_number 2016/4
_shelx_space_group_comment
;
The symmetry employed for this shelxl refinement is uniquely defined
by the following loop, which should always be used as a source of
symmetry information in preference to the above space-group names.
They are only intended as comments.
;
_shelx_estimated_absorpt_t_min 0.981
_shelx_estimated_absorpt_t_max 0.985

loop_
_space_group_symop_operation_xyz
'x, y, z'
'-x, y+1/2, -z'

loop_
_atom_site_label
_atom_site_type_symbol
_atom_site_fract_x
_atom_site_fract_y
_atom_site_fract_z
_atom_site_U_iso_or_equiv
_atom_site_adp_type
_atom_site_occupancy
_atom_site_site_symmetry_order
_atom_site_calc_flag
_atom_site_refinement_flags_posn
_atom_site_refinement_flags_adp
C1 C -0.0197(4) -0.1436(7) -0.5983(3) 0.0431(9) Uani 1 1 d . .
H1 H 0.050729 -0.015870 -0.577683 0.052 Uiso 1 1 calc R U
C2 C -0.1917(4) -0.1411(6) -0.5859(2) 0.0390(8) Uani 1 1 d . .
H2 H -0.233893 -0.015871 -0.555752 0.047 Uiso 1 1 calc R U
C3 C -0.2996(4) -0.3242(6) -0.6182(2) 0.0298(7) Uani 1 1 d . .
C4 C -0.2283(4) -0.5086(6) -0.6596(2) 0.0388(8) Uani 1 1 d . .
H4 H -0.296522 -0.637362 -0.681801 0.047 Uiso 1 1 calc R U
C5 C -0.0546(5) -0.4985(7) -0.6673(3) 0.0415(8) Uani 1 1 d . .
H5 H -0.007609 -0.624301 -0.694441 0.050 Uiso 1 1 calc R U
C6 C -0.4879(4) -0.3259(7) -0.6057(2) 0.0360(8) Uani 1 1 d . .
H6A H -0.507861 -0.464753 -0.570413 0.043 Uiso 1 1 calc R U
H6B H -0.505977 -0.195645 -0.564776 0.043 Uiso 1 1 calc R U
C7 C -0.5971(4) -0.1272(5) -0.7730(2) 0.0275(7) Uani 1 1 d . .
H7 H -0.474638 -0.131598 -0.780860 0.033 Uiso 1 1 calc R U
C8 C -0.6281(4) 0.1086(6) -0.7303(2) 0.0328(7) Uani 1 1 d . .
C9 C -0.7157(4) -0.1766(6) -0.8760(2) 0.0368(8) Uani 1 1 d . .
H9 H -0.713677 -0.343113 -0.886723 0.044 Uiso 1 1 calc R U
C10 C -0.6431(6) -0.0632(8) -0.9587(3) 0.0575(12) Uani 1 1 d . .
H10A H -0.650214 0.102300 -0.951733 0.069 Uiso 1 1 calc R U
H10B H -0.519466 -0.103223 -0.949977 0.069 Uiso 1 1 calc R U
C11 C -0.7363(6) -0.1289(11) -1.0632(3) 0.0761(15) Uani 1 1 d . .
H11A H -0.673481 -0.066737 -1.110542 0.114 Uiso 1 1 calc R U
H11B H -0.853970 -0.068345 -1.076625 0.114 Uiso 1 1 calc R U
H11C H -0.740765 -0.293387 -1.069106 0.114 Uiso 1 1 calc R U
C12 C -0.9053(5) -0.1095(10) -0.8797(3) 0.0622(12) Uani 1 1 d . .
H12A H -0.944446 -0.179218 -0.824633 0.093 Uiso 1 1 calc R U
H12B H -0.977922 -0.161411 -0.941549 0.093 Uiso 1 1 calc R U
H12C H -0.913701 0.054729 -0.875257 0.093 Uiso 1 1 calc R U
N1 N 0.0495(3) -0.3192(6) -0.6381(2) 0.0395(7) Uani 1 1 d . .
N2 N -0.6192(3) -0.3154(5) -0.70208(18) 0.0279(6) Uani 1 1 d . .
H2A H -0.725682 -0.301501 -0.688386 0.034 Uiso 1 1 calc R U
H2B H -0.616718 -0.449150 -0.733407 0.034 Uiso 1 1 calc R U
O1 O -0.5928(3) 0.2740(4) -0.78123(18) 0.0468(7) Uani 1 1 d . .
O2 O -0.6828(4) 0.1202(4) -0.65223(19) 0.0541(7) Uani 1 1 d . .

loop_
_atom_site_aniso_label
_atom_site_aniso_U_11
_atom_site_aniso_U_22
_atom_site_aniso_U_33
_atom_site_aniso_U_23
_atom_site_aniso_U_13
_atom_site_aniso_U_12
C1 0.0363(17) 0.039(2) 0.052(2) -0.0057(18) 0.0057(15) -0.0087(17)
C2 0.0394(18) 0.035(2) 0.0429(17) -0.0079(16) 0.0090(14) 0.0012(17)
C3 0.0304(14) 0.0314(17) 0.0265(13) 0.0038(13) 0.0037(11) 0.0018(16)
C4 0.0360(18) 0.033(2) 0.0471(19) -0.0055(16) 0.0074(15) -0.0035(16)
C5 0.0381(19) 0.035(2) 0.053(2) -0.0021(17) 0.0138(16) 0.0069(17)
C6 0.0312(15) 0.045(2) 0.0329(15) 0.0032(16) 0.0082(12) 0.0032(17)
C7 0.0275(14) 0.0199(16) 0.0355(15) 0.0015(13) 0.0075(11) -0.0029(14)
C8 0.0294(15) 0.0234(17) 0.0439(16) -0.0054(15) 0.0041(13) -0.0021(14)
C9 0.0432(18) 0.0275(19) 0.0364(16) -0.0010(14) 0.0013(13) -0.0020(16)
C10 0.070(3) 0.066(3) 0.0371(19) -0.0012(19) 0.0112(17) -0.012(2)
C11 0.081(3) 0.103(4) 0.042(2) -0.002(3) 0.0096(19) 0.007(3)
C12 0.0424(19) 0.088(3) 0.048(2) 0.005(2) -0.0073(16) -0.004(2)
N1 0.0304(13) 0.0416(17) 0.0468(15) 0.0029(15) 0.0085(12) 0.0008(16)
N2 0.0245(11) 0.0222(13) 0.0378(13) -0.0010(11) 0.0082(10) -0.0012(12)
O1 0.0722(17) 0.0188(12) 0.0506(14) -0.0010(11) 0.0158(12) -0.0052(12)
O2 0.0764(17) 0.0300(15) 0.0663(16) -0.0074(13) 0.0383(14) -0.0004(14)

loop_
_atom_type_symbol
_atom_type_description
_atom_type_scat_dispersion_real
_atom_type_scat_dispersion_imag
_atom_type_scat_source
C C 0.0033 0.0016 'International Tables Vol C Tables 4.2.6.8 and 6.1.1.4'
H H 0.0000 0.0000 'International Tables Vol C Tables 4.2.6.8 and 6.1.1.4'
N N 0.0061 0.0033 'International Tables Vol C Tables 4.2.6.8 and 6.1.1.4'
O O 0.0106 0.0060 'International Tables Vol C Tables 4.2.6.8 and 6.1.1.4'

loop_
_geom_angle_atom_site_label_1
_geom_angle_atom_site_label_2
_geom_angle_atom_site_label_3
_geom_angle
N1 C1 C2 123.1(3)
N1 C1 H1 118.4
C2 C1 H1 118.4
C3 C2 C1 119.5(3)
C3 C2 H2 120.2
C1 C2 H2 120.2
C2 C3 C4 117.7(3)
C2 C3 C6 120.6(3)
C4 C3 C6 121.6(3)
C5 C4 C3 118.9(3)
C5 C4 H4 120.6
C3 C4 H4 120.6
N1 C5 C4 123.7(3)
N1 C5 H5 118.1
C4 C5 H5 118.1
N2 C6 C3 113.4(2)
N2 C6 H6A 108.9
C3 C6 H6A 108.9
N2 C6 H6B 108.9
C3 C6 H6B 108.9
H6A C6 H6B 107.7
N2 C7 C8 111.1(2)
N2 C7 C9 109.2(2)
C8 C7 C9 113.9(3)
N2 C7 H7 107.5
C8 C7 H7 107.5
C9 C7 H7 107.5
O2 C8 O1 126.6(3)
O2 C8 C7 119.4(3)
O1 C8 C7 114.0(3)
C12 C9 C10 112.1(3)
C12 C9 C7 111.8(3)
C10 C9 C7 110.9(3)
C12 C9 H9 107.2
C10 C9 H9 107.2
C7 C9 H9 107.2
C11 C10 C9 114.6(4)
C11 C10 H10A 108.6
C9 C10 H10A 108.6
C11 C10 H10B 108.6
C9 C10 H10B 108.6
H10A C10 H10B 107.6
C10 C11 H11A 109.5
C10 C11 H11B 109.5
H11A C11 H11B 109.5
C10 C11 H11C 109.5
H11A C11 H11C 109.5
H11B C11 H11C 109.5
C9 C12 H12A 109.5
C9 C12 H12B 109.5
H12A C12 H12B 109.5
C9 C12 H12C 109.5
H12A C12 H12C 109.5
H12B C12 H12C 109.5
C1 N1 C5 117.0(3)
C6 N2 C7 116.9(2)
C6 N2 H2A 108.1
C7 N2 H2A 108.1
C6 N2 H2B 108.1
C7 N2 H2B 108.1
H2A N2 H2B 107.3

loop_
_geom_bond_atom_site_label_1
_geom_bond_atom_site_label_2
_geom_bond_distance
C1 N1 1.324(5)
C1 C2 1.382(4)
C1 H1 0.9300
C2 C3 1.369(5)
C2 H2 0.9300
C3 C4 1.382(5)
C3 C6 1.508(4)
C4 C5 1.377(5)
C4 H4 0.9300
C5 N1 1.328(5)
C5 H5 0.9300
C6 N2 1.485(3)
C6 H6A 0.9700
C6 H6B 0.9700
C7 N2 1.496(4)
C7 C8 1.529(4)
C7 C9 1.537(4)
C7 H7 0.9800
C8 O2 1.233(4)
C8 O1 1.252(4)
C9 C12 1.513(5)
C9 C10 1.519(5)
C9 H9 0.9800
C10 C11 1.507(5)
C10 H10A 0.9700
C10 H10B 0.9700
C11 H11A 0.9600
C11 H11B 0.9600
C11 H11C 0.9600
C12 H12A 0.9600
C12 H12B 0.9600
C12 H12C 0.9600
N2 H2A 0.8900
N2 H2B 0.8900

loop_
_geom_torsion_atom_site_label_1
_geom_torsion_atom_site_label_2
_geom_torsion_atom_site_label_3
_geom_torsion_atom_site_label_4
_geom_torsion
N1 C1 C2 C3 -1.9(5)
C1 C2 C3 C4 2.0(5)
C1 C2 C3 C6 -179.9(3)
C2 C3 C4 C5 -0.8(5)
C6 C3 C4 C5 -178.8(3)
C3 C4 C5 N1 -0.8(5)
C2 C3 C6 N2 113.0(3)
C4 C3 C6 N2 -69.0(4)
N2 C7 C8 O2 -7.2(4)
C9 C7 C8 O2 116.5(3)
N2 C7 C8 O1 172.6(3)
C9 C7 C8 O1 -63.7(3)
N2 C7 C9 C12 79.7(4)
C8 C7 C9 C12 -45.0(4)
N2 C7 C9 C10 -154.4(3)
C8 C7 C9 C10 80.9(4)
C12 C9 C10 C11 -62.4(5)
C7 C9 C10 C11 171.9(4)
C2 C1 N1 C5 0.3(5)
C4 C5 N1 C1 1.0(5)
C3 C6 N2 C7 -51.7(4)
C8 C7 N2 C6 -66.6(3)
C9 C7 N2 C6 167.0(3)
